data_7216956
loop_
_publ_author_name
'Caira, Mino R.'
'Nassimbeni, Luigi R.'
'Toda, Fumio'
'Vujovic, Dejana'

_publ_section_title
;
 Inclusion by a diol host compound: structure and dynamics of volatile
 guest exchange
;
_journal_issue 11
_journal_name_full 'Journal of the Chemical Society, Perkin Transactions 2'
_journal_page_first 2119
_journal_paper_doi 10.1039/b105248a
_journal_year 2001
_chemical_formula_sum 'C36 H28 O2 S2.53'
_chemical_formula_weight 573.70
_chemical_name_systematic
; 
? 
;
_space_group_IT_number 14
_symmetry_space_group_name_Hall '-P 2ybc'
_symmetry_space_group_name_H-M 'P 1 21/c 1'
_atom_sites_solution_hydrogens geom
_atom_sites_solution_primary direct
_atom_sites_solution_secondary difmap
_audit_creation_method SHELXL-97
_cell_angle_alpha 90.00
_cell_angle_beta 94.521(2)
_cell_angle_gamma 90.00
_cell_formula_units_Z 2
_cell_length_a 8.2043(2)
_cell_length_b 16.0186(5)
_cell_length_c 11.4831(3)
_cell_measurement_temperature 293(2)
_cell_volume 1504.43(7)
_computing_structure_refinement 'SHELXL-97 (Sheldrick, 1997)'
_computing_structure_solution 'SHELXS-97 (Sheldrick, 1990)'
_diffrn_ambient_temperature 293(2)
_diffrn_measured_fraction_theta_full 0.993
_diffrn_measured_fraction_theta_max 0.993
_diffrn_radiation_monochromator graphite
_diffrn_radiation_source 'fine-focus sealed tube'
_diffrn_radiation_type MoK\a
_diffrn_radiation_wavelength 0.71070
_diffrn_reflns_av_R_equivalents 0.0267
_diffrn_reflns_av_sigmaI/netI 0.0389
_diffrn_reflns_limit_h_max 9
_diffrn_reflns_limit_h_min -9
_diffrn_reflns_limit_k_max 18
_diffrn_reflns_limit_k_min -18
_diffrn_reflns_limit_l_max 13
_diffrn_reflns_limit_l_min -11
_diffrn_reflns_number 6644
_diffrn_reflns_theta_full 24.71
_diffrn_reflns_theta_max 24.71
_diffrn_reflns_theta_min 2.19
_exptl_absorpt_coefficient_mu 0.245
_exptl_crystal_density_diffrn 1.266
_exptl_crystal_density_method 'not measured'
_exptl_crystal_F_000 601
_refine_diff_density_max 1.143
_refine_diff_density_min -0.599
_refine_diff_density_rms 0.078
_refine_ls_extinction_coef 0.008(4)
_refine_ls_extinction_expression Fc^*^=kFc[1+0.001xFc^2^\l^3^/sin(2\q)]^-1/4^
_refine_ls_extinction_method SHELXL
_refine_ls_goodness_of_fit_ref 1.026
_refine_ls_hydrogen_treatment mixed
_refine_ls_matrix_type full
_refine_ls_number_parameters 190
_refine_ls_number_reflns 2545
_refine_ls_number_restraints 1
_refine_ls_restrained_S_all 1.026
_refine_ls_R_factor_all 0.0932
_refine_ls_R_factor_gt 0.0733
_refine_ls_shift/su_max 1.523
_refine_ls_shift/su_mean 0.399
_refine_ls_structure_factor_coef Fsqd
_refine_ls_weighting_details 'calc w=1/[\s^2^(Fo^2^)+(0.1373P)^2^+2.1491P] where P=(Fo^2^+2Fc^2^)/3'
_refine_ls_weighting_scheme calc
_refine_ls_wR_factor_gt 0.2118
_refine_ls_wR_factor_ref 0.2286
_reflns_number_gt 1981
_reflns_number_total 2545
_reflns_threshold_expression >2sigma(I)
_cod_data_source_file b105248a.txt
_cod_data_source_block c:\dejana\struct~1\thesis~1\t7thios\t7thios
_cod_database_code 7216956

loop_
_symmetry_equiv_pos_as_xyz
'x, y, z'
'-x, y+1/2, -z+1/2'
'-x, -y, -z'
'x, -y-1/2, z-1/2'

loop_
_atom_site_label
_atom_site_type_symbol
_atom_site_fract_x
_atom_site_fract_y
_atom_site_fract_z
_atom_site_U_iso_or_equiv
_atom_site_adp_type
_atom_site_occupancy
_atom_site_symmetry_multiplicity
_atom_site_calc_flag
_atom_site_refinement_flags
O1 O 0.1487(3) 0.53485(15) 0.33938(19) 0.0281(6) Uani 1 1 d D
C2 C 0.1190(4) 0.4827(2) 0.1456(3) 0.0253(8) Uani 1 1 d .
C1 C 0.2053(4) 0.4712(2) 0.2630(3) 0.0236(8) Uani 1 1 d .
C1A C 0.3906(4) 0.4790(2) 0.2596(3) 0.0231(8) Uani 1 1 d .
C3 C 0.0433(4) 0.4936(2) 0.0530(3) 0.0257(8) Uani 1 1 d .
C2A C 0.4630(4) 0.5139(2) 0.1657(3) 0.0280(8) Uani 1 1 d .
H2A H 0.3987 0.5283 0.0984 0.034 Uiso 1 1 calc R
C6A C 0.4897(4) 0.4565(2) 0.3579(3) 0.0296(8) Uani 1 1 d .
H6A H 0.4432 0.4324 0.4211 0.036 Uiso 1 1 calc R
C1B C 0.1574(4) 0.3872(2) 0.3114(3) 0.0249(8) Uani 1 1 d .
C3A C 0.6303(4) 0.5273(2) 0.1715(3) 0.0330(9) Uani 1 1 d .
H3A H 0.6775 0.5511 0.1084 0.040 Uiso 1 1 calc R
C4A C 0.7264(4) 0.5057(2) 0.2698(3) 0.0333(9) Uani 1 1 d .
H4A H 0.8385 0.5155 0.2737 0.040 Uiso 1 1 calc R
C5A C 0.6564(4) 0.4693(2) 0.3632(3) 0.0339(9) Uani 1 1 d .
H5A H 0.7216 0.4536 0.4295 0.041 Uiso 1 1 calc R
C5B C 0.0384(5) 0.3019(3) 0.4556(4) 0.0475(11) Uani 1 1 d .
H5B H -0.0094 0.2979 0.5262 0.057 Uiso 1 1 calc R
C2B C 0.1942(5) 0.3143(2) 0.2518(3) 0.0350(9) Uani 1 1 d .
H2B H 0.2475 0.3179 0.1834 0.042 Uiso 1 1 calc R
C6B C 0.0797(4) 0.3799(2) 0.4143(3) 0.0349(9) Uani 1 1 d .
H6B H 0.0553 0.4276 0.4557 0.042 Uiso 1 1 calc R
C3B C 0.1524(5) 0.2371(2) 0.2934(4) 0.0455(11) Uani 1 1 d .
H3B H 0.1811 0.1891 0.2544 0.055 Uiso 1 1 calc R
C4B C 0.06689(16) 0.23056(7) 0.39403(10) 0.0503(12) Uani 1 1 d .
H4B H 0.0302 0.1790 0.4186 0.060 Uiso 1 1 calc R
S1G S 0.65392(16) 0.28740(7) 0.73565(10) 0.0346(6) Uani 0.599(3) 1 d PR
S3G S 0.66912(16) 0.18618(7) 0.55815(10) 0.0415(9) Uani 0.401(3) 1 d PR
C5G C 0.51700(16) 0.30939(7) 0.62795(10) 0.0513(12) Uani 1 1 d R
H5G H 0.395(6) 0.371(3) 0.613(4) 0.062 Uiso 1 1 d .
C4G C 0.5323(6) 0.2544(3) 0.5340(4) 0.0515(12) Uani 1 1 d .
H4G H 0.4675 0.2579 0.4640 0.062 Uiso 1 1 calc R
C2G C 0.7317(6) 0.2089(3) 0.6763(5) 0.0595(14) Uani 1 1 d .
H2G H 0.8149 0.1782 0.7159 0.071 Uiso 1 1 calc R
H1 H 0.195(6) 0.587(2) 0.310(4) 0.070(15) Uiso 1 1 d D

loop_
_atom_site_aniso_label
_atom_site_aniso_U_11
_atom_site_aniso_U_22
_atom_site_aniso_U_33
_atom_site_aniso_U_23
_atom_site_aniso_U_13
_atom_site_aniso_U_12
O1 0.0270(13) 0.0307(14) 0.0266(13) -0.0036(10) 0.0013(10) 0.0041(10)
C2 0.0226(17) 0.0286(19) 0.0245(17) 0.0024(14) 0.0000(14) 0.0000(14)
C1 0.0208(17) 0.0299(18) 0.0196(16) -0.0014(13) -0.0015(13) 0.0035(13)
C1A 0.0233(17) 0.0238(17) 0.0220(16) -0.0027(12) 0.0000(13) 0.0018(13)
C3 0.0214(17) 0.0311(18) 0.0244(17) 0.0001(14) 0.0010(13) -0.0002(14)
C2A 0.0276(19) 0.0316(19) 0.0245(17) -0.0001(14) 0.0009(14) -0.0013(15)
C6A 0.0249(18) 0.038(2) 0.0253(17) 0.0026(15) -0.0006(14) 0.0013(15)
C1B 0.0201(16) 0.0309(19) 0.0224(16) 0.0027(14) -0.0069(13) 0.0013(14)
C3A 0.030(2) 0.038(2) 0.0321(19) -0.0035(16) 0.0099(16) -0.0043(16)
C4A 0.0208(18) 0.044(2) 0.035(2) -0.0073(16) 0.0024(15) 0.0007(16)
C5A 0.0238(18) 0.043(2) 0.034(2) -0.0015(16) -0.0054(15) 0.0034(16)
C5B 0.048(3) 0.052(3) 0.042(2) 0.017(2) 0.0021(19) -0.010(2)
C2B 0.036(2) 0.034(2) 0.035(2) 0.0001(15) 0.0003(16) 0.0036(16)
C6B 0.0312(19) 0.041(2) 0.0327(19) 0.0043(16) 0.0003(16) -0.0017(16)
C3B 0.050(3) 0.028(2) 0.056(3) 0.0025(18) -0.007(2) -0.0002(18)
C4B 0.048(3) 0.038(2) 0.062(3) 0.020(2) -0.009(2) -0.0077(19)
S1G 0.0529(11) 0.0267(9) 0.0240(8) 0.0003(6) 0.0024(6) -0.0016(7)
S3G 0.0547(17) 0.0339(14) 0.0352(14) -0.0046(10) -0.0008(11) 0.0025(11)
C5G 0.056(3) 0.049(3) 0.051(3) 0.007(2) 0.014(2) 0.003(2)
C4G 0.054(3) 0.065(3) 0.034(2) -0.003(2) -0.0066(19) -0.008(2)
C2G 0.051(3) 0.047(3) 0.078(3) 0.024(2) -0.012(2) -0.005(2)

loop_
_atom_type_symbol
_atom_type_description
_atom_type_scat_dispersion_real
_atom_type_scat_dispersion_imag
_atom_type_scat_source
C C 0.0033 0.0016 'International Tables Vol C Tables 4.2.6.8 and 6.1.1.4'
H H 0.0000 0.0000 'International Tables Vol C Tables 4.2.6.8 and 6.1.1.4'
O O 0.0106 0.0060 'International Tables Vol C Tables 4.2.6.8 and 6.1.1.4'
S S 0.1246 0.1234 'International Tables Vol C Tables 4.2.6.8 and 6.1.1.4'

loop_
_geom_angle_atom_site_label_1
_geom_angle_atom_site_label_2
_geom_angle_atom_site_label_3
_geom_angle
_geom_angle_site_symmetry_3
C3 C2 C1 177.1(3) .
O1 C1 C2 108.1(3) .
O1 C1 C1B 107.3(2) .
C2 C1 C1B 108.9(3) .
O1 C1 C1A 109.0(3) .
C2 C1 C1A 111.8(3) .
C1B C1 C1A 111.6(3) .
C6A C1A C2A 118.6(3) .
C6A C1A C1 118.6(3) .
C2A C1A C1 122.6(3) .
C2 C3 C3 179.7(5) 3_565
C3A C2A C1A 120.5(3) .
C5A C6A C1A 120.9(3) .
C6B C1B C2B 118.6(3) .
C6B C1B C1 122.3(3) .
C2B C1B C1 119.2(3) .
C4A C3A C2A 120.3(3) .
C3A C4A C5A 119.8(3) .
C6A C5A C4A 119.9(3) .
C4B C5B C6B 121.2(4) .
C3B C2B C1B 120.6(3) .
C5B C6B C1B 120.4(4) .
C2B C3B C4B 120.5(3) .
C5B C4B C3B 118.6(3) .
C2G S1G C5G 96.95(18) .
C2G S3G C4G 100.6(3) .
C4G C5G S1G 110.2(2) .
C5G C4G S3G 113.9(3) .
S3G C2G S1G 118.2(3) .

loop_
_geom_bond_atom_site_label_1
_geom_bond_atom_site_label_2
_geom_bond_distance
_geom_bond_site_symmetry_2
O1 C1 1.446(4) .
C2 C3 1.201(5) .
C2 C1 1.484(4) .
C1 C1B 1.520(5) .
C1 C1A 1.529(4) .
C1A C6A 1.385(5) .
C1A C2A 1.389(5) .
C3 C3 1.376(6) 3_565
C2A C3A 1.386(5) .
C6A C5A 1.380(5) .
C1B C6B 1.391(5) .
C1B C2B 1.399(5) .
C3A C4A 1.369(5) .
C4A C5A 1.386(5) .
C5B C4B 1.374(5) .
C5B C6B 1.388(5) .
C2B C3B 1.378(5) .
C3B C4B 1.402(5) .
S1G C2G 1.588(6) .
S1G C5G 1.6421 .
S3G C2G 1.459(5) .
S3G C4G 1.575(5) .
C5G C4G 1.406(4) .
